data_7031746
loop_
_publ_author_name
'Ghadwal, Rajendra S.'
'Reichmann, Sven O.'
'Carl, Elena'
'Herbst-Irmer, Regine'

_publ_section_title
;
 Synthesis and structural investigation of R2Si (R = Me, Ph) bridged
 di-N-heterocyclic carbenes.
;
_journal_issue 36
_journal_name_full 'Dalton transactions (Cambridge, England : 2003)'
_journal_page_first 13704
_journal_page_last 13710
_journal_paper_doi 10.1039/c4dt01681e
_journal_volume 43
_journal_year 2014
_chemical_formula_moiety 'C66 H80 N4 Si, 0.04(C14 H16), 0.84(C7 H8)'
_chemical_formula_sum 'C72.45 H87.35 N4 Si'
_chemical_formula_weight 1042.30
_chemical_name_systematic
;
 ?
;
_space_group_crystal_system monoclinic
_space_group_IT_number 14
_space_group_name_Hall '-P 2ybc'
_space_group_name_H-M_alt 'P 1 21/c 1'
_symmetry_space_group_name_Hall '-P 2ybc'
_symmetry_space_group_name_H-M 'P 1 21/c 1'
_atom_sites_solution_hydrogens geom
_audit_creation_method SHELXL-2013
_cell_angle_alpha 90
_cell_angle_beta 95.89(2)
_cell_angle_gamma 90
_cell_formula_units_Z 4
_cell_length_a 13.646(2)
_cell_length_b 20.372(2)
_cell_length_c 22.809(2)
_cell_measurement_reflns_used 9873
_cell_measurement_temperature 100(2)
_cell_measurement_theta_max 25.530
_cell_measurement_theta_min 2.218
_cell_volume 6307.3(13)
_computing_cell_refinement 'SAINT V8.30C'
_computing_data_collection 'APEX2 v2012.2'
_computing_data_reduction 'SAINT V8.30C'
_computing_molecular_graphics 'XP Version 5.1'
_computing_structure_refinement 'SHELXL-2013 (Sheldrick, 2013)'
_computing_structure_solution 'SHELXS-2012 (Sheldrick, 2012)'
_diffrn_ambient_temperature 100(2)
_diffrn_measured_fraction_theta_full 1.000
_diffrn_measured_fraction_theta_max 0.999
_diffrn_measurement_device_type 'Smart APEX II Ultra'
_diffrn_measurement_method 'omega scans'
_diffrn_radiation_type MoK\a
_diffrn_radiation_wavelength 0.71073
_diffrn_reflns_av_R_equivalents 0.0485
_diffrn_reflns_av_unetI/netI 0.0297
_diffrn_reflns_Laue_measured_fraction_full 1.000
_diffrn_reflns_Laue_measured_fraction_max 0.999
_diffrn_reflns_limit_h_max 16
_diffrn_reflns_limit_h_min -16
_diffrn_reflns_limit_k_max 25
_diffrn_reflns_limit_k_min -25
_diffrn_reflns_limit_l_max 28
_diffrn_reflns_limit_l_min -28
_diffrn_reflns_number 102837
_diffrn_reflns_point_group_measured_fraction_full 1.000
_diffrn_reflns_point_group_measured_fraction_max 0.999
_diffrn_reflns_theta_full 25.242
_diffrn_reflns_theta_max 26.029
_diffrn_reflns_theta_min 1.343
_diffrn_source 'INCOATEC Mo Microsource'
_exptl_absorpt_coefficient_mu 0.081
_exptl_absorpt_correction_T_max 0.7453
_exptl_absorpt_correction_T_min 0.6996
_exptl_absorpt_correction_type multi-scan
_exptl_absorpt_process_details SADABS-2012/1
_exptl_crystal_colour colourless
_exptl_crystal_density_diffrn 1.098
_exptl_crystal_description block
_exptl_crystal_F_000 2256
_exptl_crystal_size_max 0.1
_exptl_crystal_size_mid 0.1
_exptl_crystal_size_min 0.07
_refine_diff_density_max 0.343
_refine_diff_density_min -0.259
_refine_diff_density_rms 0.041
_refine_ls_extinction_coef 0.00062(15)
_refine_ls_extinction_expression Fc^*^=kFc[1+0.001xFc^2^\l^3^/sin(2\q)]^-1/4^
_refine_ls_extinction_method SHELXL
_refine_ls_goodness_of_fit_ref 1.029
_refine_ls_hydrogen_treatment constr
_refine_ls_matrix_type full
_refine_ls_number_parameters 850
_refine_ls_number_reflns 12433
_refine_ls_number_restraints 840
_refine_ls_restrained_S_all 1.015
_refine_ls_R_factor_all 0.0608
_refine_ls_R_factor_gt 0.0449
_refine_ls_shift/su_max 0.001
_refine_ls_shift/su_mean 0.000
_refine_ls_structure_factor_coef Fsqd
_refine_ls_weighting_details 'w=1/[\s^2^(Fo^2^)+(0.0425P)^2^+4.0936P] where P=(Fo^2^+2Fc^2^)/3'
_refine_ls_weighting_scheme calc
_refine_ls_wR_factor_gt 0.1072
_refine_ls_wR_factor_ref 0.1170
_reflns_Friedel_coverage 0.000
_reflns_number_gt 9816
_reflns_number_total 12433
_reflns_threshold_expression 'I > 2\s(I)'
_cod_data_source_file c4dt01681e2.cif
_cod_data_source_block sad_a
_cod_depositor_comments 'Adding full bibliography for 7031746--7031749.cif.'
_cod_database_code 7031746
_shelx_space_group_comment
;
The symmetry employed for this shelxl refinement is uniquely defined
by the following loop, which should always be used as a source of
symmetry information in preference to the above space-group names.
They are only intended as comments.
;
_shelxl_version_number 2013-4

loop_
_space_group_symop_operation_xyz
'x, y, z'
'-x, y+1/2, -z+1/2'
'-x, -y, -z'
'x, -y-1/2, z-1/2'

loop_
_atom_site_label
_atom_site_type_symbol
_atom_site_fract_x
_atom_site_fract_y
_atom_site_fract_z
_atom_site_U_iso_or_equiv
_atom_site_adp_type
_atom_site_occupancy
_atom_site_site_symmetry_order
_atom_site_calc_flag
_atom_site_refinement_flags_posn
_atom_site_refinement_flags_adp
_atom_site_refinement_flags_occupancy
_atom_site_disorder_assembly
_atom_site_disorder_group
Si1 Si 0.31336(3) 0.49861(2) 0.32296(2) 0.01727(10) Uani 1 1 d . . . . .
N1 N 0.11577(9) 0.40435(6) 0.20765(6) 0.0187(3) Uani 1 1 d . . . . .
C2 C 0.07976(11) 0.38027(8) 0.25709(7) 0.0202(3) Uani 1 1 d . . . . .
N3 N 0.13793(9) 0.41168(6) 0.30074(5) 0.0168(3) Uani 1 1 d . . . . .
C4 C 0.20897(11) 0.45408(7) 0.27987(7) 0.0178(3) Uani 1 1 d . . . . .
C5 C 0.19303(11) 0.44782(7) 0.22039(7) 0.0193(3) Uani 1 1 d . . . . .
H5 H 0.2287 0.4695 0.1924 0.023 Uiso 1 1 calc R U . . .
N6 N 0.30405(9) 0.65905(6) 0.21845(6) 0.0199(3) Uani 1 1 d . . . . .
C7 C 0.39521(12) 0.67308(8) 0.24695(7) 0.0217(3) Uani 1 1 d . . . . .
N8 N 0.41158(9) 0.61941(6) 0.28256(6) 0.0190(3) Uani 1 1 d . . . . .
C9 C 0.33367(11) 0.57282(7) 0.27724(7) 0.0185(3) Uani 1 1 d . . . . .
C10 C 0.26669(12) 0.60011(8) 0.23640(7) 0.0202(3) Uani 1 1 d . . . . .
H10 H 0.2046 0.5818 0.2225 0.024 Uiso 1 1 calc R U . . .
C11 C 0.07534(12) 0.38611(9) 0.14895(7) 0.0245(4) Uani 1 1 d . . . . .
C12 C 0.10627(14) 0.32723(9) 0.12570(8) 0.0325(4) Uani 1 1 d . . . . .
C13 C 0.06373(17) 0.31073(11) 0.06875(9) 0.0471(6) Uani 1 1 d . . . . .
H13 H 0.0824 0.2710 0.0510 0.057 Uiso 1 1 calc R U . . .
C14 C -0.00461(17) 0.35128(13) 0.03825(9) 0.0545(6) Uani 1 1 d . . . . .
H14 H -0.0323 0.3391 -0.0001 0.065 Uiso 1 1 calc R U . . .
C15 C -0.03328(16) 0.40896(13) 0.06249(9) 0.0490(6) Uani 1 1 d . . . . .
H15 H -0.0804 0.4362 0.0407 0.059 Uiso 1 1 calc R U . . .
C16 C 0.00603(13) 0.42802(11) 0.11883(8) 0.0346(4) Uani 1 1 d . . . . .
C17 C 0.18331(16) 0.28461(9) 0.15917(9) 0.0397(5) Uani 1 1 d . . . . .
H17 H 0.1844 0.2961 0.2019 0.048 Uiso 1 1 calc R U . . .
C18 C 0.1603(2) 0.21159(11) 0.15314(15) 0.0720(9) Uani 1 1 d . . . . .
H18A H 0.2068 0.1867 0.1802 0.108 Uiso 1 1 calc R U . . .
H18B H 0.1662 0.1976 0.1125 0.108 Uiso 1 1 calc R U . . .
H18C H 0.0930 0.2035 0.1628 0.108 Uiso 1 1 calc R U . . .
C19 C 0.28533(17) 0.29840(12) 0.14121(12) 0.0554(6) Uani 1 1 d . . . . .
H19A H 0.3338 0.2714 0.1649 0.083 Uiso 1 1 calc R U . . .
H19B H 0.3012 0.3449 0.1477 0.083 Uiso 1 1 calc R U . . .
H19C H 0.2868 0.2878 0.0994 0.083 Uiso 1 1 calc R U . . .
C20 C -0.02543(15) 0.49241(11) 0.14490(9) 0.0421(5) Uani 1 1 d . . . . .
H20 H 0.0012 0.4929 0.1874 0.051 Uiso 1 1 calc R U . . .
C21 C -0.13782(17) 0.49883(14) 0.14230(11) 0.0622(7) Uani 1 1 d . . . . .
H21A H -0.1546 0.5404 0.1604 0.093 Uiso 1 1 calc R U . . .
H21B H -0.1642 0.4623 0.1638 0.093 Uiso 1 1 calc R U . . .
H21C H -0.1664 0.4979 0.1011 0.093 Uiso 1 1 calc R U . . .
C23 C 0.12295(11) 0.40030(7) 0.36189(7) 0.0182(3) Uani 1 1 d . . . . .
C22 C 0.01926(18) 0.55074(12) 0.11541(10) 0.0524(6) Uani 1 1 d . . . . .
H22A H 0.0019 0.5914 0.1348 0.079 Uiso 1 1 calc R U . . .
H22B H -0.0064 0.5522 0.0737 0.079 Uiso 1 1 calc R U . . .
H22C H 0.0911 0.5461 0.1187 0.079 Uiso 1 1 calc R U . . .
C24 C 0.17393(12) 0.34853(8) 0.39176(7) 0.0210(3) Uani 1 1 d . . . . .
C25 C 0.15632(13) 0.33782(8) 0.45027(7) 0.0249(4) Uani 1 1 d . . . . .
H25 H 0.1900 0.3033 0.4719 0.030 Uiso 1 1 calc R U . . .
C26 C 0.09101(12) 0.37642(8) 0.47712(7) 0.0254(4) Uani 1 1 d . . . . .
H26 H 0.0805 0.3685 0.5170 0.031 Uiso 1 1 calc R U . . .
C27 C 0.04052(12) 0.42679(8) 0.44620(7) 0.0225(3) Uani 1 1 d . . . . .
H27 H -0.0043 0.4529 0.4653 0.027 Uiso 1 1 calc R U . . .
C28 C 0.05444(11) 0.43967(8) 0.38762(7) 0.0191(3) Uani 1 1 d . . . . .
C29 C 0.24008(13) 0.30225(8) 0.36161(8) 0.0276(4) Uani 1 1 d . . . . .
H29 H 0.2578 0.3244 0.3250 0.033 Uiso 1 1 calc R U . . .
C32 C -0.00383(12) 0.49288(8) 0.35227(7) 0.0223(3) Uani 1 1 d . . . . .
H32 H 0.0410 0.5140 0.3258 0.027 Uiso 1 1 calc R U . . .
C31 C 0.18252(16) 0.23982(9) 0.34299(10) 0.0416(5) Uani 1 1 d . . . . .
H31A H 0.2242 0.2105 0.3221 0.062 Uiso 1 1 calc R U . . .
H31B H 0.1236 0.2515 0.3169 0.062 Uiso 1 1 calc R U . . .
H31C H 0.1630 0.2175 0.3780 0.062 Uiso 1 1 calc R U . . .
C30 C 0.33633(14) 0.28625(10) 0.39981(9) 0.0380(5) Uani 1 1 d . . . . .
H30A H 0.3781 0.2588 0.3773 0.057 Uiso 1 1 calc R U . . .
H30B H 0.3213 0.2626 0.4352 0.057 Uiso 1 1 calc R U . . .
H30C H 0.3711 0.3271 0.4113 0.057 Uiso 1 1 calc R U . . .
C33 C -0.09178(13) 0.46392(9) 0.31345(8) 0.0300(4) Uani 1 1 d . . . . .
H33A H -0.1246 0.4987 0.2892 0.045 Uiso 1 1 calc R U . . .
H33B H -0.1384 0.4446 0.3385 0.045 Uiso 1 1 calc R U . . .
H33C H -0.0685 0.4299 0.2879 0.045 Uiso 1 1 calc R U . . .
C34 C -0.04207(13) 0.54629(9) 0.39090(8) 0.0295(4) Uani 1 1 d . . . . .
H34A H -0.0707 0.5820 0.3659 0.044 Uiso 1 1 calc R U . . .
H34B H 0.0125 0.5634 0.4179 0.044 Uiso 1 1 calc R U . . .
H34C H -0.0926 0.5278 0.4137 0.044 Uiso 1 1 calc R U . . .
C35 C 0.24445(12) 0.70372(8) 0.18059(7) 0.0225(3) Uani 1 1 d . . . . .
C36 C 0.24818(13) 0.70029(8) 0.11961(8) 0.0263(4) Uani 1 1 d . . . . .
C37 C 0.18459(14) 0.74169(9) 0.08489(8) 0.0334(4) Uani 1 1 d . . . . .
H37 H 0.1858 0.7417 0.0433 0.040 Uiso 1 1 calc R U . . .
C38 C 0.11973(14) 0.78278(9) 0.11010(9) 0.0370(5) Uani 1 1 d . . . . .
H38 H 0.0757 0.8095 0.0855 0.044 Uiso 1 1 calc R U . . .
C39 C 0.11829(14) 0.78532(9) 0.17038(9) 0.0353(4) Uani 1 1 d . . . . .
H39 H 0.0736 0.8139 0.1870 0.042 Uiso 1 1 calc R U . . .
C40 C 0.18208(13) 0.74610(8) 0.20722(8) 0.0282(4) Uani 1 1 d . . . . .
C41 C 0.31975(14) 0.65480(9) 0.09320(8) 0.0312(4) Uani 1 1 d . . . . .
H41 H 0.3272 0.6146 0.1185 0.037 Uiso 1 1 calc R U . . .
C42 C 0.28423(19) 0.63279(12) 0.03052(9) 0.0537(6) Uani 1 1 d . . . . .
H42A H 0.3300 0.6001 0.0174 0.081 Uiso 1 1 calc R U . . .
H42B H 0.2815 0.6708 0.0040 0.081 Uiso 1 1 calc R U . . .
H42C H 0.2184 0.6134 0.0299 0.081 Uiso 1 1 calc R U . . .
C43 C 0.42128(15) 0.68718(11) 0.09452(9) 0.0432(5) Uani 1 1 d . . . . .
H43A H 0.4679 0.6561 0.0799 0.065 Uiso 1 1 calc R U . . .
H43B H 0.4443 0.6998 0.1351 0.065 Uiso 1 1 calc R U . . .
H43C H 0.4165 0.7263 0.0694 0.065 Uiso 1 1 calc R U . . .
C44 C 0.18106(14) 0.75005(10) 0.27380(9) 0.0364(5) Uani 1 1 d . . . . .
H44 H 0.2352 0.7214 0.2924 0.044 Uiso 1 1 calc R U . . .
C45 C 0.2001(2) 0.81994(11) 0.29617(10) 0.0567(7) Uani 1 1 d . . . . .
H45A H 0.2046 0.8203 0.3393 0.085 Uiso 1 1 calc R U . . .
H45B H 0.1458 0.8484 0.2803 0.085 Uiso 1 1 calc R U . . .
H45C H 0.2620 0.8360 0.2832 0.085 Uiso 1 1 calc R U . . .
C46 C 0.08358(16) 0.72451(13) 0.29244(10) 0.0543(6) Uani 1 1 d . . . . .
H46A H 0.0855 0.7261 0.3355 0.081 Uiso 1 1 calc R U . . .
H46B H 0.0734 0.6791 0.2790 0.081 Uiso 1 1 calc R U . . .
H46C H 0.0294 0.7520 0.2748 0.081 Uiso 1 1 calc R U . . .
C56 C 0.42580(13) 0.68798(9) 0.39612(8) 0.0303(4) Uani 1 1 d . . . . .
H56 H 0.3626 0.6740 0.3735 0.036 Uiso 1 1 calc R U . . .
C55 C 0.61717(18) 0.60309(11) 0.20127(10) 0.0473(5) Uani 1 1 d . . . . .
H55A H 0.5813 0.6444 0.2046 0.071 Uiso 1 1 calc R U . . .
H55B H 0.6087 0.5879 0.1603 0.071 Uiso 1 1 calc R U . . .
H55C H 0.6873 0.6101 0.2135 0.071 Uiso 1 1 calc R U . . .
C54 C 0.63272(15) 0.48643(10) 0.23712(10) 0.0397(5) Uani 1 1 d . . . . .
H54A H 0.6105 0.4548 0.2653 0.060 Uiso 1 1 calc R U . . .
H54B H 0.7035 0.4944 0.2463 0.060 Uiso 1 1 calc R U . . .
H54C H 0.6202 0.4687 0.1971 0.060 Uiso 1 1 calc R U . . .
C53 C 0.57653(13) 0.55102(9) 0.24126(8) 0.0303(4) Uani 1 1 d . . . . .
H53 H 0.5060 0.5429 0.2266 0.036 Uiso 1 1 calc R U . . .
C52 C 0.50699(12) 0.64462(8) 0.37721(7) 0.0254(4) Uani 1 1 d . . . . .
C51 C 0.59526(13) 0.63785(9) 0.41410(8) 0.0314(4) Uani 1 1 d . . . . .
H51 H 0.6014 0.6581 0.4518 0.038 Uiso 1 1 calc R U . . .
C50 C 0.67287(14) 0.60256(9) 0.39665(9) 0.0346(4) Uani 1 1 d . . . . .
H50 H 0.7318 0.5985 0.4225 0.042 Uiso 1 1 calc R U . . .
C49 C 0.66622(13) 0.57296(9) 0.34207(9) 0.0318(4) Uani 1 1 d . . . . .
H49 H 0.7208 0.5489 0.3307 0.038 Uiso 1 1 calc R U . . .
C48 C 0.57986(12) 0.57790(8) 0.30297(8) 0.0258(4) Uani 1 1 d . . . . .
C47 C 0.50141(11) 0.61332(8) 0.32225(7) 0.0212(3) Uani 1 1 d . . . . .
C57 C 0.41339(16) 0.68113(12) 0.46191(8) 0.0443(5) Uani 1 1 d . . . . .
H57A H 0.3537 0.7044 0.4707 0.066 Uiso 1 1 calc R U . . .
H57B H 0.4708 0.7001 0.4852 0.066 Uiso 1 1 calc R U . . .
H57C H 0.4077 0.6346 0.4718 0.066 Uiso 1 1 calc R U . . .
C58 C 0.44404(15) 0.75971(10) 0.38043(10) 0.0408(5) Uani 1 1 d . . . . .
H58A H 0.3898 0.7869 0.3917 0.061 Uiso 1 1 calc R U . . .
H58B H 0.4479 0.7635 0.3379 0.061 Uiso 1 1 calc R U . . .
H58C H 0.5061 0.7746 0.4017 0.061 Uiso 1 1 calc R U . . .
C59 C 0.42063(12) 0.44060(8) 0.33185(7) 0.0217(3) Uani 1 1 d . . . . .
C60 C 0.49694(12) 0.44603(8) 0.37758(8) 0.0270(4) Uani 1 1 d . . . . .
H60 H 0.4960 0.4807 0.4053 0.032 Uiso 1 1 calc R U . . .
C61 C 0.57421(13) 0.40111(9) 0.38285(8) 0.0328(4) Uani 1 1 d . . . . .
H61 H 0.6250 0.4052 0.4144 0.039 Uiso 1 1 calc R U . . .
C62 C 0.57761(13) 0.35061(9) 0.34262(9) 0.0334(4) Uani 1 1 d . . . . .
H62 H 0.6309 0.3204 0.3464 0.040 Uiso 1 1 calc R U . . .
C63 C 0.50344(13) 0.34410(9) 0.29693(8) 0.0305(4) Uani 1 1 d . . . . .
H63 H 0.5053 0.3093 0.2693 0.037 Uiso 1 1 calc R U . . .
C64 C 0.42623(12) 0.38884(8) 0.29177(8) 0.0249(4) Uani 1 1 d . . . . .
H64 H 0.3757 0.3843 0.2601 0.030 Uiso 1 1 calc R U . . .
C65 C 0.27466(12) 0.53003(8) 0.39443(7) 0.0213(3) Uani 1 1 d . . . . .
C66 C 0.21805(12) 0.58756(8) 0.39329(7) 0.0239(4) Uani 1 1 d . . . . .
H66 H 0.2015 0.6095 0.3569 0.029 Uiso 1 1 calc R U . . .
C68 C 0.20872(14) 0.58153(9) 0.49758(8) 0.0324(4) Uani 1 1 d . . . . .
H68 H 0.1870 0.5990 0.5326 0.039 Uiso 1 1 calc R U . . .
C69 C 0.26342(14) 0.52438(9) 0.49960(8) 0.0329(4) Uani 1 1 d . . . . .
H69 H 0.2787 0.5025 0.5362 0.039 Uiso 1 1 calc R U . . .
C70 C 0.29629(13) 0.49860(8) 0.44872(7) 0.0262(4) Uani 1 1 d . . . . .
H70 H 0.3338 0.4592 0.4508 0.031 Uiso 1 1 calc R U . . .
C67 C 0.18574(13) 0.61314(9) 0.44442(8) 0.0300(4) Uani 1 1 d . . . . .
H67 H 0.1479 0.6523 0.4428 0.036 Uiso 1 1 calc R U . . .
C90 C 0.3913(3) 0.0516(2) 0.55934(17) 0.0533(9) Uani 0.688(2) 1 d D U P A 1
C91 C 0.4117(3) 0.0946(2) 0.51471(19) 0.0562(10) Uani 0.688(2) 1 d D U P A 1
H91 H 0.4777 0.1072 0.5107 0.067 Uiso 0.688(2) 1 calc R U P A 1
C92 C 0.3350(3) 0.11901(17) 0.47615(15) 0.0490(8) Uani 0.688(2) 1 d D U P A 1
H92 H 0.3490 0.1471 0.4448 0.059 Uiso 0.688(2) 1 calc R U P A 1
C93 C 0.2398(3) 0.10308(17) 0.48287(15) 0.0442(8) Uani 0.688(2) 1 d D U P A 1
H93 H 0.1875 0.1215 0.4574 0.053 Uiso 0.688(2) 1 calc R U P A 1
C94 C 0.2203(4) 0.0606(2) 0.5263(2) 0.0490(9) Uani 0.688(2) 1 d D U P A 1
H94 H 0.1542 0.0484 0.5304 0.059 Uiso 0.688(2) 1 calc R U P A 1
C95 C 0.2956(3) 0.0355(2) 0.56386(17) 0.0459(9) Uani 0.688(2) 1 d D U P A 1
H95 H 0.2807 0.0061 0.5940 0.055 Uiso 0.688(2) 1 calc R U P A 1
C96 C 0.4750(4) 0.0250(3) 0.6010(2) 0.0975(16) Uani 0.688(2) 1 d D U P A 1
H96A H 0.4594 -0.0199 0.6126 0.146 Uiso 0.688(2) 1 calc R U P A 1
H96B H 0.4842 0.0528 0.6362 0.146 Uiso 0.688(2) 1 calc R U P A 1
H96C H 0.5356 0.0247 0.5814 0.146 Uiso 0.688(2) 1 calc R U P A 1
C90' C 0.4285(11) 0.0689(7) 0.5522(6) 0.060(2) Uani 0.152(2) 1 d D U P B 2
C91' C 0.3805(12) 0.1077(8) 0.5095(7) 0.056(2) Uani 0.152(2) 1 d D U P B 2
H91' H 0.4153 0.1371 0.4869 0.068 Uiso 0.152(2) 1 calc R U P B 2
C92' C 0.2814(12) 0.1021(8) 0.5010(7) 0.054(2) Uani 0.152(2) 1 d D U P B 2
H92' H 0.2461 0.1284 0.4716 0.064 Uiso 0.152(2) 1 calc R U P B 2
C93' C 0.2301(15) 0.0603(10) 0.5331(9) 0.051(2) Uani 0.152(2) 1 d D U P B 2
H93' H 0.1604 0.0577 0.5262 0.061 Uiso 0.152(2) 1 calc R U P B 2
C94' C 0.2801(12) 0.0223(9) 0.5749(8) 0.050(2) Uani 0.152(2) 1 d D U P B 2
H94' H 0.2451 -0.0075 0.5970 0.061 Uiso 0.152(2) 1 calc R U P B 2
C95' C 0.3793(11) 0.0264(7) 0.5853(7) 0.057(2) Uani 0.152(2) 1 d D U P B 2
H95' H 0.4142 0.0003 0.6150 0.069 Uiso 0.152(2) 1 calc R U P B 2
C96' C 0.5406(11) 0.0737(10) 0.5632(9) 0.084(4) Uani 0.152(2) 1 d D U P B 2
H96D H 0.5645 0.0434 0.5948 0.126 Uiso 0.152(2) 1 calc R U P B 2
H96E H 0.5594 0.1187 0.5747 0.126 Uiso 0.152(2) 1 calc R U P B 2
H96F H 0.5698 0.0621 0.5271 0.126 Uiso 0.152(2) 1 calc R U P B 2
C90C C 0.4873(16) 0.0273(10) 0.5378(10) 0.068(2) Uani 0.0800(10) 1 d D U P C -3
C91C C 0.5714(17) -0.0080(12) 0.5526(11) 0.079(4) Uani 0.0800(10) 1 d D U P C -3
H91C H 0.6075 -0.0021 0.5901 0.095 Uiso 0.0800(10) 1 calc R U P C -3
C92C C 0.6036(19) -0.0519(12) 0.5133(13) 0.082(5) Uani 0.0800(10) 1 d D U P C -3
H92C H 0.6618 -0.0769 0.5229 0.098 Uiso 0.0800(10) 1 calc R U P C -3
C93C C 0.549(2) -0.0587(13) 0.4599(12) 0.080(5) Uani 0.0800(10) 1 d D U P C -3
H93C H 0.5710 -0.0889 0.4322 0.096 Uiso 0.0800(10) 1 calc R U P C -3
C94C C 0.465(2) -0.0236(14) 0.4448(11) 0.078(4) Uani 0.0800(10) 1 d D U P C -3
H94C H 0.4285 -0.0293 0.4074 0.094 Uiso 0.0800(10) 1 calc R U P C -3
C95C C 0.4344(17) 0.0198(12) 0.4845(10) 0.067(3) Uani 0.0800(10) 1 d D U P C -3
H95C H 0.3762 0.0448 0.4750 0.081 Uiso 0.0800(10) 1 calc R U P C -3
C96C C 0.450(2) 0.0760(13) 0.5804(13) 0.074(4) Uani 0.0800(10) 1 d D U P C -3
H96G H 0.3900 0.0970 0.5621 0.111 Uiso 0.0800(10) 1 calc R U P C -3
H96H H 0.5006 0.1095 0.5905 0.111 Uiso 0.0800(10) 1 calc R U P C -3
H96I H 0.4357 0.0531 0.6163 0.111 Uiso 0.0800(10) 1 calc R U P C -3

loop_
_atom_site_aniso_label
_atom_site_aniso_U_11
_atom_site_aniso_U_22
_atom_site_aniso_U_33
_atom_site_aniso_U_23
_atom_site_aniso_U_13
_atom_site_aniso_U_12
Si1 0.0172(2) 0.0162(2) 0.0179(2) 0.00068(16) -0.00065(16) -0.00112(17)
N1 0.0174(7) 0.0204(7) 0.0180(6) -0.0039(5) 0.0004(5) -0.0001(5)
C2 0.0185(8) 0.0201(8) 0.0219(8) -0.0040(6) 0.0011(6) 0.0012(6)
N3 0.0154(6) 0.0171(6) 0.0178(6) -0.0015(5) 0.0017(5) -0.0003(5)
C4 0.0162(8) 0.0160(7) 0.0212(8) 0.0004(6) 0.0019(6) 0.0005(6)
C5 0.0176(8) 0.0188(8) 0.0217(8) 0.0000(6) 0.0025(6) -0.0014(6)
N6 0.0182(7) 0.0182(7) 0.0231(7) 0.0042(5) 0.0015(5) 0.0005(5)
C7 0.0194(8) 0.0230(8) 0.0228(8) 0.0021(6) 0.0021(6) 0.0012(6)
N8 0.0163(7) 0.0188(7) 0.0219(7) 0.0019(5) 0.0014(5) -0.0014(5)
C9 0.0174(8) 0.0177(8) 0.0204(8) -0.0009(6) 0.0024(6) -0.0008(6)
C10 0.0189(8) 0.0189(8) 0.0227(8) 0.0007(6) 0.0007(6) -0.0016(6)
C11 0.0213(8) 0.0330(9) 0.0193(8) -0.0069(7) 0.0025(6) -0.0057(7)
C12 0.0354(10) 0.0338(10) 0.0294(9) -0.0104(8) 0.0089(8) -0.0109(8)
C13 0.0582(14) 0.0484(13) 0.0367(11) -0.0224(10) 0.0139(10) -0.0193(11)
C14 0.0509(14) 0.0839(18) 0.0267(11) -0.0146(11) -0.0059(10) -0.0197(13)
C15 0.0371(12) 0.0807(17) 0.0270(10) -0.0041(11) -0.0070(9) 0.0002(11)
C16 0.0259(9) 0.0553(12) 0.0223(9) -0.0011(8) 0.0006(7) 0.0007(9)
C17 0.0561(13) 0.0275(10) 0.0377(11) -0.0093(8) 0.0155(10) 0.0045(9)
C18 0.0569(16) 0.0332(12) 0.133(3) -0.0058(14) 0.0442(17) 0.0019(11)
C19 0.0417(13) 0.0474(13) 0.0753(17) 0.0016(12) -0.0030(12) -0.0056(11)
C20 0.0403(12) 0.0584(13) 0.0272(10) 0.0049(9) 0.0008(8) 0.0208(10)
C21 0.0459(14) 0.0835(19) 0.0589(15) 0.0227(14) 0.0140(12) 0.0273(13)
C23 0.0176(8) 0.0199(8) 0.0171(7) -0.0022(6) 0.0011(6) -0.0050(6)
C22 0.0539(14) 0.0574(14) 0.0454(13) 0.0020(11) 0.0023(11) 0.0127(12)
C24 0.0192(8) 0.0200(8) 0.0236(8) -0.0008(6) 0.0008(6) -0.0031(6)
C25 0.0266(9) 0.0224(8) 0.0251(9) 0.0038(7) -0.0006(7) -0.0008(7)
C26 0.0284(9) 0.0283(9) 0.0195(8) -0.0006(7) 0.0021(7) -0.0061(7)
C27 0.0207(8) 0.0247(8) 0.0227(8) -0.0063(7) 0.0051(6) -0.0032(7)
C28 0.0160(8) 0.0190(8) 0.0222(8) -0.0036(6) 0.0016(6) -0.0036(6)
C29 0.0274(9) 0.0248(9) 0.0313(9) 0.0034(7) 0.0058(7) 0.0065(7)
C32 0.0196(8) 0.0230(8) 0.0248(8) -0.0012(7) 0.0042(7) 0.0024(7)
C31 0.0446(12) 0.0274(10) 0.0537(13) -0.0091(9) 0.0090(10) 0.0063(9)
C30 0.0316(10) 0.0398(11) 0.0430(11) 0.0106(9) 0.0065(9) 0.0131(9)
C33 0.0216(9) 0.0366(10) 0.0310(9) -0.0051(8) -0.0017(7) 0.0068(8)
C34 0.0269(9) 0.0266(9) 0.0349(10) -0.0040(8) 0.0039(8) 0.0050(7)
C35 0.0182(8) 0.0184(8) 0.0298(9) 0.0070(7) -0.0027(7) -0.0010(6)
C36 0.0241(9) 0.0232(9) 0.0303(9) 0.0055(7) -0.0031(7) -0.0046(7)
C37 0.0344(10) 0.0324(10) 0.0312(10) 0.0106(8) -0.0069(8) -0.0031(8)
C38 0.0312(10) 0.0313(10) 0.0455(12) 0.0141(9) -0.0099(9) 0.0047(8)
C39 0.0292(10) 0.0282(10) 0.0478(12) 0.0073(8) 0.0010(9) 0.0080(8)
C40 0.0244(9) 0.0237(9) 0.0361(10) 0.0073(7) 0.0008(8) 0.0017(7)
C41 0.0363(10) 0.0337(10) 0.0228(9) 0.0019(7) -0.0011(7) 0.0004(8)
C42 0.0639(16) 0.0591(15) 0.0356(12) -0.0102(10) -0.0074(11) 0.0090(12)
C43 0.0388(12) 0.0515(13) 0.0409(12) 0.0019(10) 0.0107(9) 0.0032(10)
C44 0.0350(11) 0.0378(11) 0.0367(11) 0.0070(8) 0.0055(8) 0.0173(9)
C45 0.0763(18) 0.0478(13) 0.0437(13) -0.0040(10) -0.0058(12) 0.0214(13)
C46 0.0401(13) 0.0742(17) 0.0509(13) 0.0200(12) 0.0160(10) 0.0210(12)
C56 0.0259(9) 0.0371(10) 0.0276(9) -0.0068(8) 0.0010(7) -0.0070(8)
C55 0.0579(14) 0.0420(12) 0.0452(12) 0.0092(10) 0.0212(11) 0.0068(11)
C54 0.0352(11) 0.0357(11) 0.0501(12) -0.0005(9) 0.0141(9) 0.0066(9)
C53 0.0224(9) 0.0305(10) 0.0386(10) 0.0022(8) 0.0059(8) 0.0044(7)
C52 0.0247(9) 0.0241(8) 0.0266(9) 0.0055(7) -0.0011(7) -0.0077(7)
C51 0.0303(10) 0.0316(10) 0.0305(10) 0.0048(8) -0.0061(8) -0.0092(8)
C50 0.0265(10) 0.0318(10) 0.0427(11) 0.0104(8) -0.0099(8) -0.0067(8)
C49 0.0189(9) 0.0258(9) 0.0500(12) 0.0092(8) 0.0003(8) 0.0001(7)
C48 0.0211(8) 0.0214(8) 0.0347(10) 0.0065(7) 0.0021(7) -0.0019(7)
C47 0.0162(8) 0.0203(8) 0.0266(8) 0.0080(6) 0.0004(6) -0.0030(6)
C57 0.0416(12) 0.0609(14) 0.0307(10) -0.0135(10) 0.0051(9) -0.0161(10)
C58 0.0373(11) 0.0330(11) 0.0529(13) -0.0070(9) 0.0080(10) -0.0015(9)
C59 0.0195(8) 0.0185(8) 0.0268(9) 0.0046(6) 0.0012(7) -0.0018(6)
C60 0.0252(9) 0.0241(9) 0.0302(9) 0.0030(7) -0.0041(7) -0.0010(7)
C61 0.0235(9) 0.0332(10) 0.0394(11) 0.0063(8) -0.0076(8) 0.0018(8)
C62 0.0245(9) 0.0277(9) 0.0477(11) 0.0071(8) 0.0020(8) 0.0060(8)
C63 0.0281(10) 0.0252(9) 0.0389(10) -0.0013(8) 0.0068(8) 0.0039(7)
C64 0.0213(8) 0.0249(9) 0.0285(9) 0.0006(7) 0.0023(7) 0.0007(7)
C65 0.0207(8) 0.0218(8) 0.0210(8) -0.0023(6) -0.0005(6) -0.0056(7)
C66 0.0213(8) 0.0261(9) 0.0239(8) -0.0018(7) 0.0011(7) -0.0042(7)
C68 0.0316(10) 0.0413(11) 0.0255(9) -0.0103(8) 0.0079(8) -0.0125(8)
C69 0.0435(11) 0.0348(10) 0.0201(9) 0.0010(7) 0.0022(8) -0.0135(9)
C70 0.0309(9) 0.0227(8) 0.0244(9) -0.0003(7) -0.0001(7) -0.0067(7)
C67 0.0245(9) 0.0328(10) 0.0330(10) -0.0086(8) 0.0051(7) -0.0031(8)
C90 0.055(2) 0.050(2) 0.0521(19) 0.0047(16) -0.0041(16) 0.0052(16)
C91 0.0424(19) 0.063(2) 0.064(2) 0.0186(18) 0.0056(17) 0.0003(16)
C92 0.0519(19) 0.0479(18) 0.0486(18) 0.0140(15) 0.0122(15) 0.0038(15)
C93 0.0432(18) 0.0455(17) 0.0433(18) -0.0032(14) 0.0013(14) 0.0052(15)
C94 0.050(2) 0.0455(18) 0.052(2) -0.0041(16) 0.0120(16) -0.0013(15)
C95 0.063(2) 0.0423(19) 0.0355(18) -0.0004(14) 0.0210(14) 0.0016(15)
C96 0.091(3) 0.104(4) 0.091(3) 0.026(3) -0.020(3) 0.022(3)
C90' 0.061(4) 0.060(4) 0.058(4) 0.007(3) 0.008(3) 0.002(3)
C91' 0.056(4) 0.057(4) 0.056(4) 0.010(4) 0.009(3) 0.002(3)
C92' 0.056(4) 0.056(4) 0.051(4) 0.002(3) 0.013(3) 0.001(3)
C93' 0.055(4) 0.049(4) 0.051(4) -0.002(4) 0.017(4) 0.002(4)
C94' 0.058(4) 0.049(4) 0.047(4) -0.008(4) 0.016(4) 0.003(4)
C95' 0.061(4) 0.057(4) 0.056(4) 0.005(4) 0.010(4) 0.002(4)
C96' 0.069(6) 0.082(8) 0.100(8) 0.008(7) 0.008(5) 0.005(5)
C90C 0.066(4) 0.068(4) 0.070(4) 0.011(4) 0.003(4) 0.004(4)
C91C 0.078(6) 0.080(7) 0.079(7) 0.008(6) 0.003(6) 0.013(6)
C92C 0.085(8) 0.078(9) 0.083(8) 0.007(7) 0.011(7) 0.014(7)
C93C 0.083(9) 0.074(9) 0.083(8) 0.008(8) 0.010(7) 0.012(8)
C94C 0.079(8) 0.074(8) 0.081(7) 0.008(7) 0.007(7) 0.010(7)
C95C 0.065(5) 0.067(5) 0.069(5) 0.013(4) 0.006(4) 0.003(5)
C96C 0.072(7) 0.074(7) 0.075(6) 0.010(6) 0.002(6) 0.008(6)

loop_
_atom_type_symbol
_atom_type_description
_atom_type_scat_dispersion_real
_atom_type_scat_dispersion_imag
_atom_type_scat_source
C C 0.0033 0.0016 'International Tables Vol C Tables 4.2.6.8 and 6.1.1.4'
H H 0.0000 0.0000 'International Tables Vol C Tables 4.2.6.8 and 6.1.1.4'
N N 0.0061 0.0033 'International Tables Vol C Tables 4.2.6.8 and 6.1.1.4'
Si Si 0.0817 0.0704 'International Tables Vol C Tables 4.2.6.8 and 6.1.1.4'

loop_
_geom_angle_atom_site_label_1
_geom_angle_atom_site_label_2
_geom_angle_atom_site_label_3
_geom_angle
C9 Si1 C59 114.22(7)
C9 Si1 C65 106.21(7)
C59 Si1 C65 114.01(7)
C9 Si1 C4 104.24(7)
C59 Si1 C4 107.08(7)
C65 Si1 C4 110.68(7)
C2 N1 C5 112.75(13)
C2 N1 C11 122.52(13)
C5 N1 C11 124.72(13)
N1 C2 N3 101.65(13)
C2 N3 C4 114.01(13)
C2 N3 C23 119.83(13)
C4 N3 C23 126.15(12)
C5 C4 N3 103.50(13)
C5 C4 Si1 127.08(12)
N3 C4 Si1 128.82(11)
C4 C5 N1 108.07(14)
C7 N6 C10 112.59(13)
C7 N6 C35 125.34(13)
C10 N6 C35 121.43(13)
N8 C7 N6 101.53(13)
C7 N8 C9 114.10(13)
C7 N8 C47 120.98(13)
C9 N8 C47 124.91(12)
C10 C9 N8 103.33(13)
C10 C9 Si1 125.85(12)
N8 C9 Si1 130.06(11)
C9 C10 N6 108.45(14)
C12 C11 C16 123.60(16)
C12 C11 N1 118.18(15)
C16 C11 N1 118.20(15)
C11 C12 C13 116.36(19)
C11 C12 C17 121.67(16)
C13 C12 C17 121.95(18)
C14 C13 C12 121.0(2)
C15 C14 C13 121.02(19)
C14 C15 C16 120.7(2)
C15 C16 C11 117.27(19)
C15 C16 C20 120.20(18)
C11 C16 C20 122.53(16)
C12 C17 C19 111.58(17)
C12 C17 C18 112.9(2)
C19 C17 C18 110.06(18)
C16 C20 C22 111.01(17)
C16 C20 C21 112.3(2)
C22 C20 C21 111.12(18)
C24 C23 C28 123.03(14)
C24 C23 N3 118.45(14)
C28 C23 N3 118.44(14)
C25 C24 C23 117.16(15)
C25 C24 C29 120.28(15)
C23 C24 C29 122.42(14)
C26 C25 C24 121.18(15)
C25 C26 C27 120.41(15)
C26 C27 C28 121.13(15)
C27 C28 C23 117.07(14)
C27 C28 C32 121.70(14)
C23 C28 C32 121.21(14)
C24 C29 C31 109.24(14)
C24 C29 C30 112.89(15)
C31 C29 C30 111.45(15)
C28 C32 C34 113.11(14)
C28 C32 C33 111.48(13)
C34 C32 C33 108.30(14)
C40 C35 C36 123.38(15)
C40 C35 N6 117.42(15)
C36 C35 N6 119.13(15)
C37 C36 C35 116.73(17)
C37 C36 C41 122.16(16)
C35 C36 C41 121.10(15)
C38 C37 C36 121.06(18)
C39 C38 C37 120.79(17)
C38 C39 C40 120.46(18)
C35 C40 C39 117.54(17)
C35 C40 C44 122.40(15)
C39 C40 C44 120.06(17)
C36 C41 C42 113.31(16)
C36 C41 C43 110.33(15)
C42 C41 C43 110.12(17)
C40 C44 C45 111.36(17)
C40 C44 C46 110.90(17)
C45 C44 C46 110.35(19)
C52 C56 C58 110.42(15)
C52 C56 C57 112.53(16)
C58 C56 C57 110.64(16)
C48 C53 C54 113.76(16)
C48 C53 C55 108.97(16)
C54 C53 C55 110.04(16)
C47 C52 C51 117.14(16)
C47 C52 C56 123.10(15)
C51 C52 C56 119.64(16)
C50 C51 C52 121.19(18)
C51 C50 C49 120.67(17)
C50 C49 C48 120.98(17)
C47 C48 C49 117.13(16)
C47 C48 C53 122.04(15)
C49 C48 C53 120.62(16)
C48 C47 C52 122.87(15)
C48 C47 N8 118.18(15)
C52 C47 N8 118.92(14)
C60 C59 C64 117.29(15)
C60 C59 Si1 122.89(13)
C64 C59 Si1 119.81(12)
C61 C60 C59 120.74(17)
C62 C61 C60 120.58(17)
C61 C62 C63 120.00(17)
C62 C63 C64 119.41(17)
C63 C64 C59 121.99(16)
C70 C65 C66 117.70(15)
C70 C65 Si1 124.07(13)
C66 C65 Si1 118.20(12)
C67 C66 C65 121.29(16)
C67 C68 C69 119.73(17)
C68 C69 C70 120.69(17)
C69 C70 C65 120.63(17)
C68 C67 C66 119.95(17)
C95 C90 C91 118.2(3)
C95 C90 C96 122.4(4)
C91 C90 C96 119.4(4)
C92 C91 C90 119.6(4)
C93 C92 C91 120.6(3)
C94 C93 C92 119.6(4)
C93 C94 C95 120.1(4)
C90 C95 C94 121.9(4)
C91' C90' C95' 122.2(13)
C91' C90' C96' 118.6(13)
C95' C90' C96' 119.2(13)
C92' C91' C90' 116.9(13)
C91' C92' C93' 122.5(14)
C94' C93' C92' 119.0(15)
C95' C94' C93' 120.7(14)
C94' C95' C90' 118.7(13)
C95C C90C C91C 121.2(15)
C95C C90C C96C 117.8(17)
C91C C90C C96C 121.0(17)
C90C C91C C92C 120.0(16)
C93C C92C C91C 118.0(17)
C92C C93C C94C 122.3(17)
C95C C94C C93C 118.7(17)
C90C C95C C94C 119.9(16)

loop_
_geom_bond_atom_site_label_1
_geom_bond_atom_site_label_2
_geom_bond_distance
Si1 C9 1.8733(16)
Si1 C59 1.8760(17)
Si1 C65 1.8769(17)
Si1 C4 1.8791(16)
N1 C2 1.367(2)
N1 C5 1.385(2)
N1 C11 1.443(2)
C2 N3 1.3669(19)
N3 C4 1.4166(19)
N3 C23 1.4490(19)
C4 C5 1.358(2)
N6 C7 1.373(2)
N6 C10 1.383(2)
N6 C35 1.4461(19)
C7 N8 1.367(2)
N8 C9 1.421(2)
N8 C47 1.453(2)
C9 C10 1.355(2)
C11 C12 1.394(2)
C11 C16 1.401(3)
C12 C13 1.408(3)
C12 C17 1.509(3)
C13 C14 1.379(3)
C14 C15 1.373(3)
C15 C16 1.396(3)
C16 C20 1.520(3)
C17 C19 1.517(3)
C17 C18 1.524(3)
C20 C22 1.523(3)
C20 C21 1.534(3)
C23 C24 1.401(2)
C23 C28 1.405(2)
C24 C25 1.397(2)
C24 C29 1.518(2)
C25 C26 1.378(2)
C26 C27 1.388(2)
C27 C28 1.394(2)
C28 C32 1.525(2)
C29 C31 1.532(3)
C29 C30 1.535(2)
C32 C34 1.525(2)
C32 C33 1.534(2)
C35 C40 1.394(2)
C35 C36 1.399(2)
C36 C37 1.396(2)
C36 C41 1.515(3)
C37 C38 1.385(3)
C38 C39 1.378(3)
C39 C40 1.397(2)
C40 C44 1.522(3)
C41 C42 1.529(3)
C41 C43 1.532(3)
C44 C45 1.526(3)
C44 C46 1.529(3)
C56 C52 1.514(3)
C56 C58 1.531(3)
C56 C57 1.534(3)
C55 C53 1.539(3)
C54 C53 1.531(3)
C53 C48 1.507(3)
C52 C47 1.402(2)
C52 C51 1.403(2)
C51 C50 1.372(3)
C50 C49 1.378(3)
C49 C48 1.407(2)
C48 C47 1.399(2)
C59 C60 1.401(2)
C59 C64 1.403(2)
C60 C61 1.392(2)
C61 C62 1.382(3)
C62 C63 1.383(3)
C63 C64 1.389(2)
C65 C70 1.399(2)
C65 C66 1.402(2)
C66 C67 1.390(2)
C68 C67 1.380(3)
C68 C69 1.381(3)
C69 C70 1.390(2)
C90 C95 1.360(5)
C90 C91 1.393(5)
C90 C96 1.510(5)
C91 C92 1.388(5)
C92 C93 1.362(5)
C93 C94 1.362(5)
C94 C95 1.368(5)
C90' C91' 1.367(13)
C90' C95' 1.370(12)
C90' C96' 1.528(15)
C91' C92' 1.352(13)
C92' C93' 1.362(13)
C93' C94' 1.356(13)
C94' C95' 1.353(13)
C90C C95C 1.356(13)
C90C C91C 1.368(13)
C90C C96C 1.513(17)
C91C C92C 1.370(14)
C92C C93C 1.365(14)
C93C C94C 1.371(14)
C94C C95C 1.362(14)

loop_
_geom_torsion_atom_site_label_1
_geom_torsion_atom_site_label_2
_geom_torsion_atom_site_label_3
_geom_torsion_atom_site_label_4
_geom_torsion
C5 N1 C2 N3 0.68(16)
C11 N1 C2 N3 -178.64(13)
N1 C2 N3 C4 -0.31(16)
N1 C2 N3 C23 179.24(12)
C2 N3 C4 C5 -0.16(17)
C23 N3 C4 C5 -179.67(14)
C2 N3 C4 Si1 -171.69(12)
C23 N3 C4 Si1 8.8(2)
C9 Si1 C4 C5 37.78(16)
C59 Si1 C4 C5 -83.60(15)
C65 Si1 C4 C5 151.58(14)
C9 Si1 C4 N3 -152.57(13)
C59 Si1 C4 N3 86.06(14)
C65 Si1 C4 N3 -38.76(15)
N3 C4 C5 N1 0.56(16)
Si1 C4 C5 N1 172.29(11)
C2 N1 C5 C4 -0.83(18)
C11 N1 C5 C4 178.48(14)
C10 N6 C7 N8 0.60(17)
C35 N6 C7 N8 171.45(14)
N6 C7 N8 C9 -0.20(17)
N6 C7 N8 C47 -179.35(13)
C7 N8 C9 C10 -0.26(18)
C47 N8 C9 C10 178.85(14)
C7 N8 C9 Si1 -170.55(12)
C47 N8 C9 Si1 8.6(2)
C59 Si1 C9 C10 138.79(14)
C65 Si1 C9 C10 -94.67(15)
C4 Si1 C9 C10 22.28(16)
C59 Si1 C9 N8 -52.90(16)
C65 Si1 C9 N8 73.65(15)
C4 Si1 C9 N8 -169.41(14)
N8 C9 C10 N6 0.62(17)
Si1 C9 C10 N6 171.45(11)
C7 N6 C10 C9 -0.81(19)
C35 N6 C10 C9 -172.07(14)
C2 N1 C11 C12 -82.2(2)
C5 N1 C11 C12 98.52(19)
C2 N1 C11 C16 96.76(19)
C5 N1 C11 C16 -82.5(2)
C16 C11 C12 C13 0.0(3)
N1 C11 C12 C13 178.91(16)
C16 C11 C12 C17 178.25(18)
N1 C11 C12 C17 -2.8(3)
C11 C12 C13 C14 0.1(3)
C17 C12 C13 C14 -178.2(2)
C12 C13 C14 C15 0.0(3)
C13 C14 C15 C16 -0.1(4)
C14 C15 C16 C11 0.1(3)
C14 C15 C16 C20 179.3(2)
C12 C11 C16 C15 -0.1(3)
N1 C11 C16 C15 -179.02(17)
C12 C11 C16 C20 -179.18(18)
N1 C11 C16 C20 1.9(3)
C11 C12 C17 C19 -95.2(2)
C13 C12 C17 C19 83.0(2)
C11 C12 C17 C18 140.2(2)
C13 C12 C17 C18 -41.6(3)
C15 C16 C20 C22 -73.0(2)
C11 C16 C20 C22 106.1(2)
C15 C16 C20 C21 52.1(3)
C11 C16 C20 C21 -128.8(2)
C2 N3 C23 C24 89.02(18)
C4 N3 C23 C24 -91.49(18)
C2 N3 C23 C28 -87.97(18)
C4 N3 C23 C28 91.52(18)
C28 C23 C24 C25 -1.8(2)
N3 C23 C24 C25 -178.59(14)
C28 C23 C24 C29 173.85(15)
N3 C23 C24 C29 -3.0(2)
C23 C24 C25 C26 0.4(2)
C29 C24 C25 C26 -175.29(15)
C24 C25 C26 C27 0.5(3)
C25 C26 C27 C28 -0.1(2)
C26 C27 C28 C23 -1.2(2)
C26 C27 C28 C32 177.27(15)
C24 C23 C28 C27 2.1(2)
N3 C23 C28 C27 178.96(13)
C24 C23 C28 C32 -176.32(14)
N3 C23 C28 C32 0.5(2)
C25 C24 C29 C31 78.4(2)
C23 C24 C29 C31 -97.11(19)
C25 C24 C29 C30 -46.2(2)
C23 C24 C29 C30 138.30(16)
C27 C28 C32 C34 24.1(2)
C23 C28 C32 C34 -157.50(14)
C27 C28 C32 C33 -98.20(17)
C23 C28 C32 C33 80.18(18)
C7 N6 C35 C40 -87.0(2)
C10 N6 C35 C40 83.06(19)
C7 N6 C35 C36 96.12(19)
C10 N6 C35 C36 -93.79(19)
C40 C35 C36 C37 -0.6(2)
N6 C35 C36 C37 176.09(15)
C40 C35 C36 C41 178.05(16)
N6 C35 C36 C41 -5.3(2)
C35 C36 C37 C38 -1.5(3)
C41 C36 C37 C38 179.92(17)
C36 C37 C38 C39 1.9(3)
C37 C38 C39 C40 -0.3(3)
C36 C35 C40 C39 2.1(3)
N6 C35 C40 C39 -174.62(15)
C36 C35 C40 C44 -178.56(17)
N6 C35 C40 C44 4.7(2)
C38 C39 C40 C35 -1.6(3)
C38 C39 C40 C44 179.03(18)
C37 C36 C41 C42 -28.6(3)
C35 C36 C41 C42 152.84(18)
C37 C36 C41 C43 95.4(2)
C35 C36 C41 C43 -83.2(2)
C35 C40 C44 C45 123.83(19)
C39 C40 C44 C45 -56.8(2)
C35 C40 C44 C46 -112.9(2)
C39 C40 C44 C46 66.5(2)
C58 C56 C52 C47 -92.18(19)
C57 C56 C52 C47 143.65(16)
C58 C56 C52 C51 83.7(2)
C57 C56 C52 C51 -40.4(2)
C47 C52 C51 C50 0.6(2)
C56 C52 C51 C50 -175.55(16)
C52 C51 C50 C49 0.3(3)
C51 C50 C49 C48 -0.2(3)
C50 C49 C48 C47 -0.7(2)
C50 C49 C48 C53 174.07(16)
C54 C53 C48 C47 -147.37(16)
C55 C53 C48 C47 89.5(2)
C54 C53 C48 C49 38.1(2)
C55 C53 C48 C49 -85.1(2)
C49 C48 C47 C52 1.7(2)
C53 C48 C47 C52 -173.03(15)
C49 C48 C47 N8 179.70(14)
C53 C48 C47 N8 5.0(2)
C51 C52 C47 C48 -1.6(2)
C56 C52 C47 C48 174.38(16)
C51 C52 C47 N8 -179.63(14)
C56 C52 C47 N8 -3.6(2)
C7 N8 C47 C48 -95.04(18)
C9 N8 C47 C48 85.90(19)
C7 N8 C47 C52 83.05(19)
C9 N8 C47 C52 -96.00(18)
C9 Si1 C59 C60 89.03(15)
C65 Si1 C59 C60 -33.35(16)
C4 Si1 C59 C60 -156.11(14)
C9 Si1 C59 C64 -91.36(14)
C65 Si1 C59 C64 146.26(13)
C4 Si1 C59 C64 23.50(15)
C64 C59 C60 C61 -0.7(2)
Si1 C59 C60 C61 178.97(13)
C59 C60 C61 C62 0.7(3)
C60 C61 C62 C63 -0.5(3)
C61 C62 C63 C64 0.4(3)
C62 C63 C64 C59 -0.4(3)
C60 C59 C64 C63 0.5(2)
Si1 C59 C64 C63 -179.13(13)
C9 Si1 C65 C70 -148.24(14)
C59 Si1 C65 C70 -21.58(16)
C4 Si1 C65 C70 99.20(15)
C9 Si1 C65 C66 33.72(14)
C59 Si1 C65 C66 160.39(12)
C4 Si1 C65 C66 -78.83(14)
C70 C65 C66 C67 1.0(2)
Si1 C65 C66 C67 179.15(13)
C67 C68 C69 C70 0.5(3)
C68 C69 C70 C65 0.0(3)
C66 C65 C70 C69 -0.8(2)
Si1 C65 C70 C69 -178.80(13)
C69 C68 C67 C66 -0.3(3)
C65 C66 C67 C68 -0.5(3)
C95 C90 C91 C92 -0.7(6)
C96 C90 C91 C92 179.8(4)
C90 C91 C92 C93 2.3(6)
C91 C92 C93 C94 -2.8(6)
C92 C93 C94 C95 1.8(6)
C91 C90 C95 C94 -0.3(6)
C96 C90 C95 C94 179.2(4)
C93 C94 C95 C90 -0.2(6)
C95' C90' C91' C92' -0.3(3)
C96' C90' C91' C92' -180.0(3)
C90' C91' C92' C93' 0.1(3)
C91' C92' C93' C94' -0.4(7)
C92' C93' C94' C95' 0.9(9)
C93' C94' C95' C90' -1.1(9)
C91' C90' C95' C94' 0.7(7)
C96' C90' C95' C94' -179.6(5)
C95C C90C C91C C92C 0.0(3)
C96C C90C C91C C92C 179.9(3)
C90C C91C C92C C93C 0.1(3)
C91C C92C C93C C94C -0.2(7)
C92C C93C C94C C95C 0.2(9)
C91C C90C C95C C94C 0.1(7)
C96C C90C C95C C94C -179.9(5)
C93C C94C C95C C90C -0.2(9)
